data_7152432
loop_
_publ_author_name
'Aitken, David J.'
'Bernard, Angela M.'
'Capitta, Francesca'
'Frongia, Angelo'
'Guillot, R\'egis'
'Ollivier, Jean'
'Piras, Pier Paolo'
'Secci, Francesco'
'Spiga, Marco'

_publ_section_title
;
 Very high stereoselectivity in organocatalyzed desymmetrizing aldol
 reactions of 3-substituted cyclobutanones.
;
_journal_issue 26
_journal_name_full 'Organic &amp; biomolecular chemistry'
_journal_page_first 5045
_journal_page_last 5048
_journal_paper_doi 10.1039/c2ob25813g
_journal_volume 10
_journal_year 2012
_chemical_absolute_configuration ad
_chemical_formula_moiety 'C17 H14 Cl N O5'
_chemical_formula_sum 'C17 H14 Cl N O5'
_chemical_formula_weight 347.74
_space_group_IT_number 4
_symmetry_cell_setting monoclinic
_symmetry_Int_Tables_number 4
_symmetry_space_group_name_Hall 'P 2yb'
_symmetry_space_group_name_H-M 'P 1 21 1'
_atom_sites_solution_hydrogens geom
_atom_sites_solution_primary direct
_atom_sites_solution_secondary difmap
_audit_creation_method SHELXL-97
_cell_angle_alpha 90.00
_cell_angle_beta 101.569(3)
_cell_angle_gamma 90.00
_cell_formula_units_Z 4
_cell_length_a 9.2365(4)
_cell_length_b 9.7935(4)
_cell_length_c 17.7681(8)
_cell_measurement_reflns_used 3312
_cell_measurement_temperature 100(1)
_cell_measurement_theta_max 21.00
_cell_measurement_theta_min 2.34
_cell_volume 1574.61(12)
_computing_cell_refinement 'Bruker SMART'
_computing_data_collection 'Bruker SMART'
_computing_data_reduction 'Bruker SAINT'
_computing_structure_refinement 'SHELXL-97 (Sheldrick, 1997)'
_computing_structure_solution 'SHELXLS-97 (Sheldrick, 1997)'
_diffrn_ambient_temperature 100(1)
_diffrn_detector_area_resol_mean 120
_diffrn_measured_fraction_theta_full 0.999
_diffrn_measured_fraction_theta_max 0.996
_diffrn_measurement_device_type 'CCD area detector'
_diffrn_measurement_method 'phi and omega scans'
_diffrn_radiation_monochromator graphite
_diffrn_radiation_probe x-ray
_diffrn_radiation_type MoK\a
_diffrn_radiation_wavelength 0.71073
_diffrn_reflns_av_R_equivalents 0.0938
_diffrn_reflns_av_sigmaI/netI 0.0987
_diffrn_reflns_limit_h_max 13
_diffrn_reflns_limit_h_min -13
_diffrn_reflns_limit_k_max 13
_diffrn_reflns_limit_k_min -14
_diffrn_reflns_limit_l_max 25
_diffrn_reflns_limit_l_min -25
_diffrn_reflns_number 37446
_diffrn_reflns_theta_full 26.00
_diffrn_reflns_theta_max 30.56
_diffrn_reflns_theta_min 1.17
_diffrn_source 'fine-focus sealed tube'
_diffrn_source_type 'kapa X8 APEX II Bruker ICMMO FRANCE'
_diffrn_standards_decay_% 0
_diffrn_standards_interval_count 0
_diffrn_standards_interval_time 0
_diffrn_standards_number 0
_exptl_absorpt_coefficient_mu 0.270
_exptl_absorpt_correction_T_max 0.996
_exptl_absorpt_correction_T_min 0.984
_exptl_absorpt_correction_type psi-scan
_exptl_absorpt_process_details SADABS
_exptl_crystal_colour colorless
_exptl_crystal_density_diffrn 1.467
_exptl_crystal_density_method 'not measured'
_exptl_crystal_description plate
_exptl_crystal_F_000 720
_exptl_crystal_size_max 0.120
_exptl_crystal_size_mid 0.050
_exptl_crystal_size_min 0.020
_refine_diff_density_max 0.682
_refine_diff_density_min -0.731
_refine_diff_density_rms 0.072
_refine_ls_abs_structure_details 'Flack H D (1983), Acta Cryst. A39, 876-881'
_refine_ls_abs_structure_Flack 0.01(9)
_refine_ls_extinction_method none
_refine_ls_goodness_of_fit_ref 1.023
_refine_ls_hydrogen_treatment constr
_refine_ls_matrix_type full
_refine_ls_number_parameters 434
_refine_ls_number_reflns 9323
_refine_ls_number_restraints 1
_refine_ls_restrained_S_all 1.023
_refine_ls_R_factor_all 0.1446
_refine_ls_R_factor_gt 0.0671
_refine_ls_shift/su_max 0.000
_refine_ls_shift/su_mean 0.000
_refine_ls_structure_factor_coef Fsqd
_refine_ls_weighting_details 'calc w=1/[\s^2^(Fo^2^)+(0.0416P)^2^+1.5996P] where P=(Fo^2^+2Fc^2^)/3'
_refine_ls_weighting_scheme calc
_refine_ls_wR_factor_gt 0.1311
_refine_ls_wR_factor_ref 0.1606
_reflns_number_gt 5216
_reflns_number_total 9323
_reflns_threshold_expression >2sigma(I)
_cod_data_source_file c2ob25813g.txt
_cod_data_source_block 922GuillotICMMO
_cod_original_sg_symbol_H-M 'P 21'
_cod_database_code 7152432

loop_
_symmetry_equiv_pos_as_xyz
'x, y, z'
'-x, y+1/2, -z'

loop_
_atom_site_label
_atom_site_type_symbol
_atom_site_fract_x
_atom_site_fract_y
_atom_site_fract_z
_atom_site_U_iso_or_equiv
_atom_site_adp_type
_atom_site_occupancy
_atom_site_symmetry_multiplicity
_atom_site_calc_flag
_atom_site_refinement_flags
C1 C 0.4838(4) 0.2192(5) 0.9230(2) 0.0292(9) Uani 1 1 d .
C2 C 0.3610(5) 0.2946(5) 0.9244(2) 0.0304(9) Uani 1 1 d .
H2A H 0.3183 0.3469 0.8820 0.036 Uiso 1 1 calc R
C3 C 0.2992(5) 0.2928(5) 0.9903(3) 0.0307(9) Uani 1 1 d .
H3 H 0.2175 0.3471 0.9926 0.037 Uiso 1 1 calc R
C4 C 0.3594(4) 0.2104(4) 1.0520(2) 0.0232(8) Uani 1 1 d .
C5 C 0.4855(4) 0.1366(5) 1.0495(2) 0.0277(9) Uani 1 1 d .
H5 H 0.5286 0.0846 1.0919 0.033 Uiso 1 1 calc R
C6 C 0.5498(4) 0.1383(5) 0.9850(2) 0.0300(9) Uani 1 1 d .
H6A H 0.6340 0.0871 0.9833 0.036 Uiso 1 1 calc R
C7 C 0.2916(4) 0.1966(4) 1.1227(2) 0.0238(8) Uani 1 1 d .
H7 H 0.3257 0.1104 1.1483 0.029 Uiso 1 1 calc R
C8 C 0.3268(5) 0.3126(5) 1.1820(2) 0.0318(10) Uani 1 1 d .
H8A H 0.4230 0.2999 1.2150 0.038 Uiso 1 1 calc R
H8B H 0.3242 0.4008 1.1570 0.038 Uiso 1 1 calc R
C9 C 0.2057(5) 0.3004(5) 1.2265(2) 0.0306(10) Uani 1 1 d .
C10 C 0.1209(4) 0.1996(4) 1.1088(2) 0.0237(8) Uani 1 1 d .
H10 H 0.0830 0.2719 1.0719 0.028 Uiso 1 1 calc R
C11 C 0.0413(4) 0.0660(4) 1.0836(2) 0.0237(8) Uani 1 1 d .
H11 H 0.0770 -0.0057 1.1212 0.028 Uiso 1 1 calc R
C12 C 0.0705(4) 0.0257(4) 1.0062(2) 0.0240(8) Uani 1 1 d .
C13 C 0.1864(4) -0.0633(4) 1.0021(2) 0.0271(9) Uani 1 1 d .
H13 H 0.2356 -0.1068 1.0464 0.033 Uiso 1 1 calc R
C14 C 0.2296(5) -0.0879(5) 0.9326(3) 0.0309(9) Uani 1 1 d .
H14 H 0.3088 -0.1452 0.9301 0.037 Uiso 1 1 calc R
C15 C 0.1522(5) -0.0254(5) 0.8682(3) 0.0322(10) Uani 1 1 d .
C16 C 0.0306(5) 0.0595(5) 0.8689(2) 0.0301(9) Uani 1 1 d .
H16 H -0.0220 0.0980 0.8238 0.036 Uiso 1 1 calc R
C17 C -0.0087(5) 0.0843(5) 0.9388(2) 0.0290(9) Uani 1 1 d .
H17 H -0.0889 0.1406 0.9409 0.035 Uiso 1 1 calc R
N1 N 0.2011(5) -0.0459(5) 0.7944(2) 0.0404(10) Uani 1 1 d .
O1 O 0.1372(5) 0.0146(5) 0.7381(2) 0.0550(10) Uani 1 1 d .
O2 O 0.3066(4) -0.1219(5) 0.7954(2) 0.0606(12) Uani 1 1 d .
O3 O -0.1122(3) 0.0829(3) 1.07666(16) 0.0317(7) Uani 1 1 d .
H3A H -0.1322 0.0858 1.1196 0.048 Uiso 1 1 calc R
O4 O 0.0896(3) 0.2340(3) 1.18433(15) 0.0296(6) Uani 1 1 d .
O5 O 0.2034(4) 0.3425(4) 1.29003(18) 0.0417(8) Uani 1 1 d .
Cl1 Cl 0.56339(13) 0.22222(16) 0.84167(6) 0.0455(3) Uani 1 1 d .
C18 C 0.4818(5) 0.1564(6) 0.5692(3) 0.0398(11) Uani 1 1 d .
C19 C 0.4324(5) 0.2230(6) 0.5008(3) 0.0443(12) Uani 1 1 d .
H19 H 0.3469 0.2755 0.4934 0.053 Uiso 1 1 calc R
C20 C 0.5120(6) 0.2103(6) 0.4434(3) 0.0512(14) Uani 1 1 d .
H20 H 0.4806 0.2556 0.3970 0.061 Uiso 1 1 calc R
C21 C 0.6836(5) 0.0682(6) 0.5238(3) 0.0447(12) Uani 1 1 d .
H21 H 0.7701 0.0169 0.5322 0.054 Uiso 1 1 calc R
C22 C 0.6067(6) 0.0786(6) 0.5811(3) 0.0439(12) Uani 1 1 d .
H22 H 0.6386 0.0336 0.6276 0.053 Uiso 1 1 calc R
C23 C 0.6390(5) 0.1302(6) 0.4542(3) 0.0434(13) Uani 1 1 d .
C24 C 0.7775(5) 0.0811(6) 0.2721(3) 0.0409(12) Uani 1 1 d .
C25 C 0.6633(6) 0.0518(7) 0.3196(3) 0.0512(15) Uani 1 1 d .
H25A H 0.5735 0.1035 0.3012 0.061 Uiso 1 1 calc R
H25B H 0.6393 -0.0447 0.3187 0.061 Uiso 1 1 calc R
C26 C 0.7362(9) 0.0962(7) 0.3981(4) 0.0613(18) Uani 1 1 d .
H26 H 0.8040 0.0235 0.4207 0.074 Uiso 1 1 calc R
C27 C 0.8295(5) 0.2150(5) 0.3780(2) 0.0612(17) Uani 1 1 d .
H27 H 0.7650 0.2943 0.3640 0.073 Uiso 1 1 calc R
C28 C 0.9674(5) 0.2609(6) 0.4348(3) 0.069(2) Uani 1 1 d .
H28 H 1.0310 0.1809 0.4483 0.083 Uiso 1 1 calc R
C29 C 0.9271(5) 0.3132(6) 0.5069(3) 0.0440(13) Uani 1 1 d .
C30 C 0.9978(6) 0.2457(7) 0.5728(3) 0.0576(17) Uani 1 1 d .
H30 H 1.0701 0.1809 0.5700 0.069 Uiso 1 1 calc R
C31 C 0.9601(6) 0.2753(6) 0.6426(3) 0.0494(14) Uani 1 1 d .
H31 H 1.0055 0.2297 0.6870 0.059 Uiso 1 1 calc R
C32 C 0.8562(5) 0.3717(5) 0.6453(2) 0.0326(10) Uani 1 1 d .
C33 C 0.7878(6) 0.4429(5) 0.5812(3) 0.0361(10) Uani 1 1 d .
H33 H 0.7179 0.5098 0.5846 0.043 Uiso 1 1 calc R
C34 C 0.8257(6) 0.4126(6) 0.5124(3) 0.0431(12) Uani 1 1 d .
H34 H 0.7817 0.4605 0.4686 0.052 Uiso 1 1 calc R
N2 N 0.8112(5) 0.3996(4) 0.7185(2) 0.0389(9) Uani 1 1 d .
O6 O 0.8676(5) 0.3302(4) 0.7743(2) 0.0587(11) Uani 1 1 d .
O7 O 0.7217(4) 0.4894(4) 0.7217(2) 0.0506(10) Uani 1 1 d .
O8 O 1.0510(6) 0.3620(6) 0.4090(2) 0.106(2) Uani 1 1 d .
H8 H 1.0243 0.3708 0.3624 0.159 Uiso 1 1 calc R
O9 O 0.7836(4) 0.0367(4) 0.2093(2) 0.0518(10) Uani 1 1 d .
O10 O 0.8776(4) 0.1664(4) 0.30927(17) 0.0539(11) Uani 1 1 d .
Cl2 Cl 0.38126(19) 0.1682(3) 0.64206(10) 0.1016(9) Uani 1 1 d .

loop_
_atom_site_aniso_label
_atom_site_aniso_U_11
_atom_site_aniso_U_22
_atom_site_aniso_U_33
_atom_site_aniso_U_23
_atom_site_aniso_U_13
_atom_site_aniso_U_12
C1 0.0259(18) 0.040(3) 0.0229(17) -0.0021(19) 0.0078(14) -0.012(2)
C2 0.028(2) 0.030(2) 0.033(2) 0.0069(18) 0.0066(17) -0.0012(19)
C3 0.031(2) 0.023(2) 0.037(2) 0.0047(18) 0.0072(18) 0.0033(18)
C4 0.0247(17) 0.021(2) 0.0252(17) -0.0024(16) 0.0078(14) -0.0046(17)
C5 0.0223(18) 0.034(2) 0.0257(19) 0.0020(17) 0.0027(15) -0.0016(19)
C6 0.027(2) 0.033(2) 0.030(2) -0.0052(18) 0.0067(16) -0.0038(19)
C7 0.0248(18) 0.024(2) 0.0246(17) 0.0013(15) 0.0092(14) -0.0069(16)
C8 0.031(2) 0.035(3) 0.033(2) -0.0115(19) 0.0123(17) -0.011(2)
C9 0.029(2) 0.036(3) 0.028(2) -0.0054(19) 0.0079(17) -0.0054(19)
C10 0.0226(17) 0.025(2) 0.0239(17) 0.0015(16) 0.0063(14) 0.0013(17)
C11 0.0198(18) 0.026(2) 0.0263(18) -0.0009(16) 0.0061(14) -0.0011(17)
C12 0.027(2) 0.018(2) 0.0268(19) -0.0016(15) 0.0055(16) -0.0053(17)
C13 0.027(2) 0.021(2) 0.032(2) 0.0027(16) 0.0044(17) 0.0015(17)
C14 0.027(2) 0.023(2) 0.043(2) -0.0051(19) 0.0085(18) -0.0036(18)
C15 0.031(2) 0.030(2) 0.038(2) -0.0116(19) 0.0138(18) -0.0040(19)
C16 0.032(2) 0.028(2) 0.030(2) 0.0003(18) 0.0069(17) 0.0000(19)
C17 0.027(2) 0.027(2) 0.033(2) 0.0010(18) 0.0044(16) 0.0009(18)
N1 0.046(2) 0.046(3) 0.034(2) -0.0100(19) 0.0201(19) -0.006(2)
O1 0.069(3) 0.062(3) 0.0363(19) -0.0008(18) 0.0172(18) 0.007(2)
O2 0.050(2) 0.083(3) 0.054(2) -0.018(2) 0.0245(18) 0.016(2)
O3 0.0248(14) 0.0415(18) 0.0297(14) -0.0012(14) 0.0080(11) -0.0036(14)
O4 0.0260(13) 0.0375(17) 0.0266(13) -0.0031(13) 0.0087(11) -0.0037(14)
O5 0.0398(18) 0.055(2) 0.0342(17) -0.0131(15) 0.0159(14) -0.0165(17)
Cl1 0.0457(6) 0.0636(9) 0.0321(5) -0.0029(6) 0.0196(5) -0.0072(6)
C18 0.035(2) 0.054(3) 0.032(2) -0.011(2) 0.0115(18) -0.005(2)
C19 0.035(2) 0.031(3) 0.065(3) -0.004(3) 0.005(2) 0.003(2)
C20 0.054(3) 0.053(4) 0.041(3) 0.011(3) -0.004(2) -0.015(3)
C21 0.033(2) 0.036(3) 0.068(3) -0.014(3) 0.016(2) 0.000(2)
C22 0.042(3) 0.042(3) 0.046(3) 0.013(2) 0.003(2) -0.006(2)
C23 0.040(3) 0.051(3) 0.044(3) -0.018(2) 0.021(2) -0.025(3)
C24 0.042(3) 0.049(3) 0.034(2) -0.010(2) 0.014(2) -0.011(2)
C25 0.045(3) 0.074(4) 0.040(3) -0.019(3) 0.022(2) -0.030(3)
C26 0.057(4) 0.096(5) 0.039(2) -0.027(3) 0.032(2) -0.033(5)
C27 0.058(3) 0.097(5) 0.038(2) -0.028(3) 0.030(2) -0.034(4)
C28 0.057(3) 0.104(6) 0.054(3) -0.045(4) 0.032(3) -0.044(4)
C29 0.033(2) 0.058(3) 0.046(3) -0.029(3) 0.019(2) -0.018(2)
C30 0.034(2) 0.081(4) 0.053(3) -0.037(3) -0.001(2) 0.019(3)
C31 0.045(3) 0.055(4) 0.043(3) -0.019(2) -0.004(2) 0.010(3)
C32 0.037(2) 0.033(3) 0.029(2) -0.0077(18) 0.0095(18) -0.004(2)
C33 0.046(3) 0.026(2) 0.039(2) -0.0058(19) 0.013(2) 0.000(2)
C34 0.056(3) 0.042(3) 0.034(2) -0.001(2) 0.014(2) -0.012(3)
N2 0.044(2) 0.032(2) 0.042(2) -0.0064(18) 0.0112(19) -0.001(2)
O6 0.091(3) 0.049(2) 0.0356(19) 0.0001(17) 0.0107(19) 0.009(2)
O7 0.053(2) 0.060(3) 0.043(2) -0.0145(18) 0.0194(17) 0.007(2)
O8 0.102(4) 0.182(6) 0.046(2) -0.050(3) 0.045(2) -0.100(4)
O9 0.051(2) 0.071(3) 0.0384(19) -0.0236(18) 0.0198(17) -0.024(2)
O10 0.0447(18) 0.091(3) 0.0313(16) -0.0292(18) 0.0206(14) -0.032(2)
Cl2 0.0640(9) 0.190(2) 0.0641(9) -0.0615(13) 0.0455(8) -0.0499(13)

loop_
_atom_type_symbol
_atom_type_description
_atom_type_scat_dispersion_real
_atom_type_scat_dispersion_imag
_atom_type_scat_source
C C 0.0031 0.0016 'International Tables Vol C Tables 4.2.6.8 and 6.1.1.4'
H H 0.0000 0.0000 'International Tables Vol C Tables 4.2.6.8 and 6.1.1.4'
N N 0.0061 0.0033 'International Tables Vol C Tables 4.2.6.8 and 6.1.1.4'
O O 0.0109 0.0061 'International Tables Vol C Tables 4.2.6.8 and 6.1.1.4'
Cl Cl 0.1480 0.1590 'International Tables Vol C Tables 4.2.6.8 and 6.1.1.4'

loop_
_geom_angle_atom_site_label_1
_geom_angle_atom_site_label_2
_geom_angle_atom_site_label_3
_geom_angle
C2 C1 C6 122.0(4)
C2 C1 Cl1 119.8(3)
C6 C1 Cl1 118.2(3)
C1 C2 C3 119.3(4)
C1 C2 H2A 120.3
C3 C2 H2A 120.3
C4 C3 C2 120.1(4)
C4 C3 H3 119.9
C2 C3 H3 119.9
C5 C4 C3 119.2(4)
C5 C4 C7 118.1(4)
C3 C4 C7 122.7(4)
C4 C5 C6 121.5(4)
C4 C5 H5 119.3
C6 C5 H5 119.3
C5 C6 C1 117.7(4)
C5 C6 H6A 121.1
C1 C6 H6A 121.1
C4 C7 C8 115.8(3)
C4 C7 C10 116.2(3)
C8 C7 C10 99.4(3)
C4 C7 H7 108.3
C8 C7 H7 108.3
C10 C7 H7 108.3
C9 C8 C7 103.0(3)
C9 C8 H8A 111.2
C7 C8 H8A 111.2
C9 C8 H8B 111.2
C7 C8 H8B 111.2
H8A C8 H8B 109.1
O5 C9 O4 121.7(4)
O5 C9 C8 128.4(4)
O4 C9 C8 109.9(3)
O4 C10 C11 107.0(3)
O4 C10 C7 103.8(3)
C11 C10 C7 116.5(3)
O4 C10 H10 109.7
C11 C10 H10 109.7
C7 C10 H10 109.7
O3 C11 C12 108.2(3)
O3 C11 C10 110.0(3)
C12 C11 C10 109.2(3)
O3 C11 H11 109.8
C12 C11 H11 109.8
C10 C11 H11 109.8
C13 C12 C17 119.2(4)
C13 C12 C11 119.4(4)
C17 C12 C11 121.2(4)
C14 C13 C12 121.0(4)
C14 C13 H13 119.5
C12 C13 H13 119.5
C15 C14 C13 118.0(4)
C15 C14 H14 121.0
C13 C14 H14 121.0
C14 C15 C16 123.1(4)
C14 C15 N1 118.6(4)
C16 C15 N1 118.3(4)
C17 C16 C15 117.8(4)
C17 C16 H16 121.1
C15 C16 H16 121.1
C16 C17 C12 120.8(4)
C16 C17 H17 119.6
C12 C17 H17 119.6
O1 N1 O2 124.3(4)
O1 N1 C15 118.8(4)
O2 N1 C15 116.9(4)
C11 O3 H3A 109.5
C9 O4 C10 109.8(3)
C22 C18 C19 121.6(4)
C22 C18 Cl2 118.8(4)
C19 C18 Cl2 119.6(4)
C18 C19 C20 118.7(5)
C18 C19 H19 120.6
C20 C19 H19 120.6
C19 C20 C23 120.6(5)
C19 C20 H20 119.7
C23 C20 H20 119.7
C22 C21 C23 122.6(5)
C22 C21 H21 118.7
C23 C21 H21 118.7
C21 C22 C18 118.6(5)
C21 C22 H22 120.7
C18 C22 H22 120.7
C21 C23 C20 117.9(4)
C21 C23 C26 112.9(6)
C20 C23 C26 129.1(6)
O9 C24 O10 122.2(4)
O9 C24 C25 128.0(5)
O10 C24 C25 109.8(4)
C26 C25 C24 103.5(4)
C26 C25 H25A 111.1
C24 C25 H25A 111.1
C26 C25 H25B 111.1
C24 C25 H25B 111.1
H25A C25 H25B 109.0
C25 C26 C23 117.8(6)
C25 C26 C27 100.0(4)
C23 C26 C27 115.1(5)
C25 C26 H26 107.7
C23 C26 H26 107.7
C27 C26 H26 107.7
O10 C27 C28 107.2(3)
O10 C27 C26 103.1(3)
C28 C27 C26 120.2(5)
O10 C27 H27 108.6
C28 C27 H27 108.6
C26 C27 H27 108.6
O8 C28 C29 106.8(4)
O8 C28 C27 115.9(4)
C29 C28 C27 110.5(4)
O8 C28 H28 107.8
C29 C28 H28 107.8
C27 C28 H28 107.8
C34 C29 C30 119.5(4)
C34 C29 C28 126.6(5)
C30 C29 C28 113.8(5)
C31 C30 C29 119.7(5)
C31 C30 H30 120.2
C29 C30 H30 120.2
C32 C31 C30 119.0(5)
C32 C31 H31 120.5
C30 C31 H31 120.5
C31 C32 C33 122.4(4)
C31 C32 N2 119.3(4)
C33 C32 N2 118.3(4)
C34 C33 C32 118.1(5)
C34 C33 H33 120.9
C32 C33 H33 120.9
C29 C34 C33 121.2(5)
C29 C34 H34 119.4
C33 C34 H34 119.4
O7 N2 O6 123.0(4)
O7 N2 C32 119.5(4)
O6 N2 C32 117.5(4)
C28 O8 H8 109.5
C24 O10 C27 109.0(3)

loop_
_geom_bond_atom_site_label_1
_geom_bond_atom_site_label_2
_geom_bond_distance
C1 C2 1.358(6)
C1 C6 1.394(6)
C1 Cl1 1.748(4)
C2 C3 1.402(6)
C2 H2A 0.9300
C3 C4 1.385(6)
C3 H3 0.9300
C4 C5 1.379(6)
C4 C7 1.519(5)
C5 C6 1.394(6)
C5 H5 0.9300
C6 H6A 0.9300
C7 C8 1.539(6)
C7 C10 1.546(5)
C7 H7 0.9800
C8 C9 1.499(6)
C8 H8A 0.9700
C8 H8B 0.9700
C9 O5 1.205(5)
C9 O4 1.346(5)
C10 O4 1.468(4)
C10 C11 1.524(6)
C10 H10 0.9800
C11 O3 1.409(5)
C11 C12 1.506(5)
C11 H11 0.9800
C12 C13 1.394(6)
C12 C17 1.395(6)
C13 C14 1.392(6)
C13 H13 0.9300
C14 C15 1.366(6)
C14 H14 0.9300
C15 C16 1.399(6)
C15 N1 1.483(5)
C16 C17 1.384(6)
C16 H16 0.9300
C17 H17 0.9300
N1 O1 1.210(5)
N1 O2 1.224(6)
O3 H3A 0.8200
C18 C22 1.363(7)
C18 C19 1.374(7)
C18 Cl2 1.742(5)
C19 C20 1.377(7)
C19 H19 0.9300
C20 C23 1.393(8)
C20 H20 0.9300
C21 C22 1.358(7)
C21 C23 1.364(8)
C21 H21 0.9300
C22 H22 0.9300
C23 C26 1.507(7)
C24 O9 1.209(5)
C24 O10 1.321(6)
C24 C25 1.505(6)
C25 C26 1.487(8)
C25 H25A 0.9700
C25 H25B 0.9700
C26 C27 1.532(9)
C26 H26 0.9800
C27 O10 1.460(5)
C27 C28 1.526(7)
C27 H27 0.9800
C28 O8 1.389(8)
C28 C29 1.495(6)
C28 H28 0.9800
C29 C34 1.367(8)
C29 C30 1.388(8)
C30 C31 1.385(7)
C30 H30 0.9300
C31 C32 1.354(7)
C31 H31 0.9300
C32 C33 1.375(7)
C32 N2 1.469(6)
C33 C34 1.371(7)
C33 H33 0.9300
C34 H34 0.9300
N2 O7 1.216(5)
N2 O6 1.229(6)
O8 H8 0.8200

loop_
_geom_torsion_atom_site_label_1
_geom_torsion_atom_site_label_2
_geom_torsion_atom_site_label_3
_geom_torsion_atom_site_label_4
_geom_torsion
C6 C1 C2 C3 0.8(7)
Cl1 C1 C2 C3 -179.2(3)
C1 C2 C3 C4 -2.7(7)
C2 C3 C4 C5 3.8(6)
C2 C3 C4 C7 -175.8(4)
C3 C4 C5 C6 -3.0(6)
C7 C4 C5 C6 176.6(4)
C4 C5 C6 C1 1.1(6)
C2 C1 C6 C5 0.0(6)
Cl1 C1 C6 C5 -180.0(3)
C5 C4 C7 C8 100.1(5)
C3 C4 C7 C8 -80.3(5)
C5 C4 C7 C10 -143.7(4)
C3 C4 C7 C10 35.9(6)
C4 C7 C8 C9 159.4(4)
C10 C7 C8 C9 34.2(4)
C7 C8 C9 O5 159.0(5)
C7 C8 C9 O4 -22.0(5)
C4 C7 C10 O4 -160.4(3)
C8 C7 C10 O4 -35.4(4)
C4 C7 C10 C11 82.2(4)
C8 C7 C10 C11 -152.8(3)
O4 C10 C11 O3 61.6(4)
C7 C10 C11 O3 177.3(3)
O4 C10 C11 C12 -179.8(3)
C7 C10 C11 C12 -64.1(4)
O3 C11 C12 C13 -146.0(4)
C10 C11 C12 C13 94.2(4)
O3 C11 C12 C17 39.1(5)
C10 C11 C12 C17 -80.6(4)
C17 C12 C13 C14 3.9(6)
C11 C12 C13 C14 -171.0(4)
C12 C13 C14 C15 -1.9(6)
C13 C14 C15 C16 -1.2(6)
C13 C14 C15 N1 177.3(4)
C14 C15 C16 C17 2.3(7)
N1 C15 C16 C17 -176.3(4)
C15 C16 C17 C12 -0.2(6)
C13 C12 C17 C16 -2.8(6)
C11 C12 C17 C16 172.0(4)
C14 C15 N1 O1 -176.4(4)
C16 C15 N1 O1 2.2(7)
C14 C15 N1 O2 2.2(6)
C16 C15 N1 O2 -179.2(4)
O5 C9 O4 C10 177.8(4)
C8 C9 O4 C10 -1.3(5)
C11 C10 O4 C9 148.0(3)
C7 C10 O4 C9 24.1(4)
C22 C18 C19 C20 -0.1(8)
Cl2 C18 C19 C20 -178.8(4)
C18 C19 C20 C23 0.8(8)
C23 C21 C22 C18 -1.4(8)
C19 C18 C22 C21 0.4(8)
Cl2 C18 C22 C21 179.1(4)
C22 C21 C23 C20 2.0(8)
C22 C21 C23 C26 -176.1(5)
C19 C20 C23 C21 -1.7(7)
C19 C20 C23 C26 176.1(5)
O9 C24 C25 C26 162.6(7)
O10 C24 C25 C26 -17.3(7)
C24 C25 C26 C23 158.2(6)
C24 C25 C26 C27 32.7(7)
C21 C23 C26 C25 131.1(6)
C20 C23 C26 C25 -46.8(9)
C21 C23 C26 C27 -111.2(7)
C20 C23 C26 C27 70.9(8)
C25 C26 C27 O10 -37.4(6)
C23 C26 C27 O10 -164.7(6)
C25 C26 C27 C28 -156.5(5)
C23 C26 C27 C28 76.1(8)
O10 C27 C28 O8 58.0(7)
C26 C27 C28 O8 175.1(5)
O10 C27 C28 C29 179.6(5)
C26 C27 C28 C29 -63.3(7)
O8 C28 C29 C34 73.1(7)
C27 C28 C29 C34 -53.8(7)
O8 C28 C29 C30 -110.2(6)
C27 C28 C29 C30 122.9(6)
C34 C29 C30 C31 2.9(8)
C28 C29 C30 C31 -174.0(5)
C29 C30 C31 C32 -1.1(9)
C30 C31 C32 C33 -0.9(8)
C30 C31 C32 N2 177.4(5)
C31 C32 C33 C34 1.0(7)
N2 C32 C33 C34 -177.3(4)
C30 C29 C34 C33 -2.8(8)
C28 C29 C34 C33 173.7(5)
C32 C33 C34 C29 0.9(7)
C31 C32 N2 O7 177.5(5)
C33 C32 N2 O7 -4.1(7)
C31 C32 N2 O6 -2.2(7)
C33 C32 N2 O6 176.2(5)
O9 C24 O10 C27 172.6(6)
C25 C24 O10 C27 -7.6(6)
C28 C27 O10 C24 156.6(5)
C26 C27 O10 C24 28.7(6)
